data_7219599
loop_
_publ_author_name
'Roy, Sima'
'Pramanik, Shuvam'
'Ghorui, Tapas'
'Pramanik, Kausikisankar'

_publ_section_title
;
 Insight into Luminescent Bisazoaromatic CNN Pincer Palladacycle:
 Synthesis, Structure, Electrochemistry and Some Catalytic Applications in
 C--C Coupling
;
_journal_name_full 'RSC Adv.'
_journal_paper_doi 10.1039/C4RA16584E
_journal_year 2015
_chemical_formula_moiety 'C18 H13 Br N4 Pd'
_chemical_formula_sum 'C18 H13 Br N4 Pd'
_chemical_formula_weight 471.63
_chemical_name_systematic
; 
 ? 
;
_space_group_IT_number 14
_symmetry_cell_setting monoclinic
_symmetry_Int_Tables_number 14
_symmetry_space_group_name_Hall '-P 2yn'
_symmetry_space_group_name_H-M 'P 1 21/n 1'
_atom_sites_solution_hydrogens geom
_atom_sites_solution_primary direct
_atom_sites_solution_secondary difmap
_audit_creation_method SHELXL-97
_audit_update_record
;
2014-10-29 deposited with the CCDC.
2015-02-16 downloaded from the CCDC.
;
_cell_angle_alpha 90.00
_cell_angle_beta 93.2570(10)
_cell_angle_gamma 90.00
_cell_formula_units_Z 4
_cell_length_a 12.7588(3)
_cell_length_b 6.8712(2)
_cell_length_c 19.0666(5)
_cell_measurement_reflns_used 1147
_cell_measurement_temperature 296(2)
_cell_measurement_theta_max 28.16
_cell_measurement_theta_min 1.97
_cell_volume 1668.84(8)
_computing_cell_refinement 'SMART APEX II'
_computing_data_collection 'SMART APEX II (Bruker,2010)'
_computing_data_reduction 'SAINT (Bruker,2000)'
_computing_molecular_graphics 'Ortep-3v2 for windows (Farrugia, 1997)'
_computing_publication_material 'PLATON (Spek, 2008)'
_computing_structure_refinement 'SHELXL-97 (Sheldrick, 2008)'
_computing_structure_solution 'SHELXS-97 (Sheldrick, 2008)'
_diffrn_ambient_temperature 296(2)
_diffrn_measured_fraction_theta_full 0.998
_diffrn_measured_fraction_theta_max 0.998
_diffrn_measurement_device_type 'CCD area-detector'
_diffrn_measurement_method 'phi and omega scans'
_diffrn_radiation_monochromator graphite
_diffrn_radiation_source 'fine-focus sealed tube'
_diffrn_radiation_type MoK\a
_diffrn_radiation_wavelength 0.71073
_diffrn_reflns_av_R_equivalents 0.0325
_diffrn_reflns_av_sigmaI/netI 0.0220
_diffrn_reflns_limit_h_max 16
_diffrn_reflns_limit_h_min -16
_diffrn_reflns_limit_k_max 8
_diffrn_reflns_limit_k_min -9
_diffrn_reflns_limit_l_max 25
_diffrn_reflns_limit_l_min -25
_diffrn_reflns_number 27890
_diffrn_reflns_theta_full 28.16
_diffrn_reflns_theta_max 28.16
_diffrn_reflns_theta_min 1.97
_exptl_absorpt_coefficient_mu 3.512
_exptl_absorpt_correction_T_max 0.445
_exptl_absorpt_correction_T_min 0.178
_exptl_absorpt_correction_type multi-scan
_exptl_absorpt_process_details 'Sadabs(Sheldrick, 1996)'
_exptl_crystal_colour Red
_exptl_crystal_density_diffrn 1.877
_exptl_crystal_density_method 'not measured'
_exptl_crystal_description parallelopiped
_exptl_crystal_F_000 920
_exptl_crystal_size_max 0.52
_exptl_crystal_size_mid 0.43
_exptl_crystal_size_min 0.23
_refine_diff_density_max 0.622
_refine_diff_density_min -0.942
_refine_diff_density_rms 0.081
_refine_ls_extinction_method none
_refine_ls_goodness_of_fit_ref 1.028
_refine_ls_hydrogen_treatment constr
_refine_ls_matrix_type full
_refine_ls_number_parameters 217
_refine_ls_number_reflns 4072
_refine_ls_number_restraints 0
_refine_ls_restrained_S_all 1.028
_refine_ls_R_factor_all 0.0410
_refine_ls_R_factor_gt 0.0273
_refine_ls_shift/su_max 0.001
_refine_ls_shift/su_mean 0.000
_refine_ls_structure_factor_coef Fsqd
_refine_ls_weighting_details 'calc w=1/[\s^2^(Fo^2^)+(0.0333P)^2^+0.9243P] where P=(Fo^2^+2Fc^2^)/3'
_refine_ls_weighting_scheme calc
_refine_ls_wR_factor_gt 0.0655
_refine_ls_wR_factor_ref 0.0719
_reflns_number_gt 3115
_reflns_number_total 4072
_reflns_threshold_expression >2sigma(I)
_cod_data_source_file c4ra16584e2.cif
_cod_data_source_block 3
_cod_depositor_comments
;
The following automatic conversions were performed:

'_symmetry_cell_setting' value 'Monoclinic' changed to 'monoclinic'
according to
/usr/data/users/saulius/crontab/automatic-downloads/rss-feeds/RSC/lib/dictionaries/cif_core.dic
dictionary named 'cif_core.dic' version 2.4.2 from 2011-04-26.

Automatic conversion script
Id: cif_fix_values 3008 2015-01-20 13:52:24Z robertas 
;
_cod_original_sg_symbol_H-M P2(1)/n
_cod_database_code 7219599

loop_
_symmetry_equiv_pos_as_xyz
'x, y, z'
'-x+1/2, y+1/2, -z+1/2'
'-x, -y, -z'
'x-1/2, -y-1/2, z-1/2'

loop_
_atom_site_label
_atom_site_type_symbol
_atom_site_fract_x
_atom_site_fract_y
_atom_site_fract_z
_atom_site_U_iso_or_equiv
_atom_site_adp_type
_atom_site_occupancy
_atom_site_symmetry_multiplicity
_atom_site_calc_flag
_atom_site_refinement_flags
Pd1 Pd 0.128294(15) 0.62686(3) 0.214645(10) 0.03738(7) Uani 1 1 d .
Br1 Br -0.05059(2) 0.61424(5) 0.166608(18) 0.06429(11) Uani 1 1 d .
N1 N 0.34800(18) 0.6156(3) 0.19702(13) 0.0461(5) Uani 1 1 d .
N2 N 0.27915(17) 0.6229(3) 0.24324(12) 0.0379(4) Uani 1 1 d .
N3 N 0.12375(18) 0.6191(3) 0.33120(12) 0.0436(5) Uani 1 1 d .
N4 N 0.0590(2) 0.5751(4) 0.37552(14) 0.0571(7) Uani 1 1 d .
C1 C 0.1891(2) 0.6151(4) 0.12156(14) 0.0423(6) Uani 1 1 d .
C2 C 0.1443(3) 0.6082(4) 0.05407(15) 0.0531(7) Uani 1 1 d .
H2A H 0.0717 0.6085 0.0466 0.064 Uiso 1 1 calc R
C3 C 0.2075(3) 0.6009(5) -0.00290(17) 0.0631(9) Uani 1 1 d .
H3A H 0.1762 0.5962 -0.0481 0.076 Uiso 1 1 calc R
C4 C 0.3152(3) 0.6005(5) 0.00610(17) 0.0646(9) Uani 1 1 d .
H4A H 0.3558 0.5973 -0.0329 0.078 Uiso 1 1 calc R
C5 C 0.3629(3) 0.6049(4) 0.07230(18) 0.0591(8) Uani 1 1 d .
H5A H 0.4357 0.6026 0.0788 0.071 Uiso 1 1 calc R
C6 C 0.2997(2) 0.6127(4) 0.12985(15) 0.0447(6) Uani 1 1 d .
C7 C 0.3111(2) 0.6207(4) 0.31457(14) 0.0402(6) Uani 1 1 d .
C8 C 0.4156(2) 0.6245(4) 0.33985(16) 0.0482(6) Uani 1 1 d .
H8A H 0.4693 0.6272 0.3088 0.058 Uiso 1 1 calc R
C9 C 0.4387(2) 0.6241(4) 0.41056(18) 0.0570(8) Uani 1 1 d .
H9A H 0.5084 0.6282 0.4277 0.068 Uiso 1 1 calc R
C10 C 0.3599(3) 0.6177(4) 0.45676(17) 0.0582(8) Uani 1 1 d .
H10A H 0.3770 0.6169 0.5048 0.070 Uiso 1 1 calc R
C11 C 0.2557(2) 0.6123(4) 0.43296(16) 0.0504(7) Uani 1 1 d .
H11A H 0.2031 0.6075 0.4647 0.061 Uiso 1 1 calc R
C12 C 0.2303(2) 0.6141(4) 0.36153(14) 0.0411(6) Uani 1 1 d .
C13 C -0.0483(2) 0.6069(5) 0.35527(17) 0.0568(8) Uani 1 1 d .
C14 C -0.0845(3) 0.7797(6) 0.32536(16) 0.0620(8) Uani 1 1 d .
H14A H -0.0376 0.8749 0.3123 0.074 Uiso 1 1 calc R
C15 C -0.1915(3) 0.8085(7) 0.31519(17) 0.0796(12) Uani 1 1 d .
H15A H -0.2173 0.9254 0.2966 0.096 Uiso 1 1 calc R
C16 C -0.2591(3) 0.6647(9) 0.3325(2) 0.0944(16) Uani 1 1 d .
H16A H -0.3309 0.6844 0.3245 0.113 Uiso 1 1 calc R
C17 C -0.2247(3) 0.4944(9) 0.3609(3) 0.0994(16) Uani 1 1 d .
H17A H -0.2723 0.3974 0.3711 0.119 Uiso 1 1 calc R
C18 C -0.1182(3) 0.4655(7) 0.3748(2) 0.0811(11) Uani 1 1 d .
H18A H -0.0939 0.3523 0.3970 0.097 Uiso 1 1 calc R

loop_
_atom_site_aniso_label
_atom_site_aniso_U_11
_atom_site_aniso_U_22
_atom_site_aniso_U_33
_atom_site_aniso_U_23
_atom_site_aniso_U_13
_atom_site_aniso_U_12
Pd1 0.03328(11) 0.03578(11) 0.04300(12) -0.00198(8) 0.00143(8) 0.00041(8)
Br1 0.03752(16) 0.0904(3) 0.0642(2) -0.01810(17) -0.00400(14) 0.00283(16)
N1 0.0402(12) 0.0440(13) 0.0544(13) 0.0007(10) 0.0062(10) -0.0018(10)
N2 0.0357(11) 0.0324(10) 0.0456(11) 0.0005(9) 0.0034(9) -0.0014(10)
N3 0.0404(12) 0.0400(12) 0.0506(13) -0.0023(10) 0.0043(10) 0.0004(10)
N4 0.0486(15) 0.0687(17) 0.0545(15) 0.0074(12) 0.0074(12) 0.0023(13)
C1 0.0475(15) 0.0338(13) 0.0458(14) 0.0019(11) 0.0046(11) -0.0002(12)
C2 0.0589(19) 0.0525(17) 0.0480(16) 0.0017(13) 0.0031(14) -0.0036(14)
C3 0.080(2) 0.064(2) 0.0452(17) 0.0027(14) 0.0022(16) -0.0071(18)
C4 0.077(2) 0.072(2) 0.0474(17) 0.0034(15) 0.0192(17) -0.0061(18)
C5 0.0533(18) 0.061(2) 0.065(2) 0.0023(15) 0.0200(15) -0.0050(15)
C6 0.0456(15) 0.0399(14) 0.0492(15) 0.0010(12) 0.0079(12) -0.0027(12)
C7 0.0387(13) 0.0329(12) 0.0483(14) 0.0003(11) -0.0041(11) 0.0006(11)
C8 0.0368(14) 0.0482(16) 0.0592(17) 0.0008(13) -0.0012(12) 0.0021(13)
C9 0.0445(16) 0.0573(18) 0.0670(19) 0.0014(15) -0.0162(14) 0.0055(14)
C10 0.063(2) 0.0589(19) 0.0507(17) 0.0033(14) -0.0146(15) 0.0059(16)
C11 0.0530(17) 0.0479(16) 0.0501(16) 0.0031(13) 0.0007(13) 0.0051(14)
C12 0.0389(14) 0.0356(13) 0.0483(14) 0.0006(11) -0.0011(11) 0.0028(11)
C13 0.0412(16) 0.078(2) 0.0521(17) -0.0066(15) 0.0097(13) -0.0024(15)
C14 0.0494(18) 0.087(2) 0.0506(17) -0.0003(17) 0.0116(14) 0.0130(18)
C15 0.055(2) 0.135(4) 0.0492(19) -0.010(2) 0.0031(16) 0.031(2)
C16 0.043(2) 0.171(5) 0.070(3) -0.042(3) 0.0054(18) 0.011(3)
C17 0.059(3) 0.144(5) 0.098(3) -0.034(3) 0.028(2) -0.037(3)
C18 0.064(2) 0.091(3) 0.090(3) -0.001(2) 0.019(2) -0.015(2)

loop_
_atom_type_symbol
_atom_type_description
_atom_type_scat_dispersion_real
_atom_type_scat_dispersion_imag
_atom_type_scat_source
C C 0.0033 0.0016 'International Tables Vol C Tables 4.2.6.8 and 6.1.1.4'
H H 0.0000 0.0000 'International Tables Vol C Tables 4.2.6.8 and 6.1.1.4'
N N 0.0061 0.0033 'International Tables Vol C Tables 4.2.6.8 and 6.1.1.4'
Br Br -0.2901 2.4595 'International Tables Vol C Tables 4.2.6.8 and 6.1.1.4'
Pd Pd -0.9988 1.0072 'International Tables Vol C Tables 4.2.6.8 and 6.1.1.4'

loop_
_geom_angle_atom_site_label_1
_geom_angle_atom_site_label_2
_geom_angle_atom_site_label_3
_geom_angle
N2 Pd1 C1 79.70(10)
N2 Pd1 N3 78.70(9)
C1 Pd1 N3 158.12(10)
N2 Pd1 Br1 173.13(6)
C1 Pd1 Br1 93.93(8)
N3 Pd1 Br1 107.48(6)
N2 N1 C6 110.5(2)
N1 N2 C7 119.7(2)
N1 N2 Pd1 120.52(18)
C7 N2 Pd1 119.73(17)
N4 N3 C12 111.5(2)
N4 N3 Pd1 137.3(2)
C12 N3 Pd1 108.80(16)
N3 N4 C13 116.3(3)
C2 C1 C6 117.5(3)
C2 C1 Pd1 132.6(2)
C6 C1 Pd1 109.90(19)
C1 C2 C3 120.2(3)
C1 C2 H2A 119.9
C3 C2 H2A 119.9
C4 C3 C2 121.5(3)
C4 C3 H3A 119.3
C2 C3 H3A 119.3
C5 C4 C3 120.2(3)
C5 C4 H4A 119.9
C3 C4 H4A 119.9
C4 C5 C6 118.5(3)
C4 C5 H5A 120.7
C6 C5 H5A 120.7
N1 C6 C5 118.6(3)
N1 C6 C1 119.4(2)
C5 C6 C1 122.0(3)
C8 C7 N2 123.9(3)
C8 C7 C12 120.2(3)
N2 C7 C12 115.9(2)
C9 C8 C7 119.4(3)
C9 C8 H8A 120.3
C7 C8 H8A 120.3
C8 C9 C10 120.6(3)
C8 C9 H9A 119.7
C10 C9 H9A 119.7
C9 C10 C11 121.1(3)
C9 C10 H10A 119.5
C11 C10 H10A 119.5
C10 C11 C12 119.5(3)
C10 C11 H11A 120.3
C12 C11 H11A 120.3
C11 C12 C7 119.2(3)
C11 C12 N3 123.9(3)
C7 C12 N3 116.9(2)
C18 C13 C14 120.5(3)
C18 C13 N4 116.4(3)
C14 C13 N4 122.6(3)
C15 C14 C13 119.0(4)
C15 C14 H14A 120.5
C13 C14 H14A 120.5
C16 C15 C14 119.7(4)
C16 C15 H15A 120.2
C14 C15 H15A 120.2
C17 C16 C15 121.9(4)
C17 C16 H16A 119.0
C15 C16 H16A 119.0
C16 C17 C18 119.6(4)
C16 C17 H17A 120.2
C18 C17 H17A 120.2
C17 C18 C13 119.2(4)
C17 C18 H18A 120.4
C13 C18 H18A 120.4

loop_
_geom_bond_atom_site_label_1
_geom_bond_atom_site_label_2
_geom_bond_distance
Pd1 N2 1.971(2)
Pd1 C1 1.978(3)
Pd1 N3 2.227(2)
Pd1 Br1 2.4121(4)
N1 N2 1.280(3)
N1 C6 1.389(4)
N2 C7 1.398(3)
N3 N4 1.252(3)
N3 C12 1.447(3)
N4 C13 1.417(4)
C1 C2 1.379(4)
C1 C6 1.412(4)
C2 C3 1.389(4)
C2 H2A 0.9300
C3 C4 1.375(5)
C3 H3A 0.9300
C4 C5 1.370(5)
C4 H4A 0.9300
C5 C6 1.399(4)
C5 H5A 0.9300
C7 C8 1.392(4)
C7 C12 1.405(4)
C8 C9 1.364(4)
C8 H8A 0.9300
C9 C10 1.374(5)
C9 H9A 0.9300
C10 C11 1.380(4)
C10 H10A 0.9300
C11 C12 1.382(4)
C11 H11A 0.9300
C13 C18 1.385(5)
C13 C14 1.385(5)
C14 C15 1.382(4)
C14 H14A 0.9300
C15 C16 1.364(6)
C15 H15A 0.9300
C16 C17 1.352(7)
C16 H16A 0.9300
C17 C18 1.383(6)
C17 H17A 0.9300
C18 H18A 0.9300
